data_4028333
loop_
_publ_author_name
'Wei Zhang'
'Shaojie Lou'
'Yunkui Liu'
'Zhenyuan Xu'

_publ_contact_author_address
;
State Key Laboratory Breeding Base of Green Chemistry-Synthesis Technology
Zhejiang University of Technology
Hangzhou
310014
People's Republic of China
;
_publ_contact_author_email ykuiliu@zjut.edu.cn
_publ_contact_author_fax '86 571 88320066'
_publ_contact_author_name 'Mr. Yunkui Liu'
_publ_contact_author_phone '86 571 88320609'
_publ_section_title
;
 Palladium-Catalyzed Chelation-Assisted Aromatic C-H Nitration:
 Regiospecific Synthesis of Nitroarenes Free from the Effect of the
 Orientation Rules
;
_journal_name_full 'Journal of Organic Chemistry'
_journal_page_first 5932
_journal_page_last 5948
_journal_paper_doi 10.1021/jo400594j
_journal_volume 78
_journal_year 2013
_chemical_formula_moiety 'C15 H11 N3 O3'
_chemical_formula_sum 'C15 H11 N3 O3'
_chemical_formula_weight 281.27
_chemical_name_systematic
;
 ?
;
_space_group_IT_number 14
_symmetry_cell_setting monoclinic
_symmetry_space_group_name_Hall '-P 2yn'
_symmetry_space_group_name_H-M 'P 1 21/n 1'
_atom_sites_solution_hydrogens geom
_atom_sites_solution_primary direct
_atom_sites_solution_secondary difmap
_audit_creation_method SHELXL-97
_cell_angle_alpha 90.00
_cell_angle_beta 98.6470(10)
_cell_angle_gamma 90.00
_cell_formula_units_Z 4
_cell_length_a 7.313(4)
_cell_length_b 13.882(9)
_cell_length_c 13.112(7)
_cell_measurement_reflns_used 7945
_cell_measurement_temperature 296(1)
_cell_measurement_theta_max 27.4
_cell_measurement_theta_min 3.1
_cell_volume 1316.0(13)
_computing_cell_refinement 'PROCESS-AUTO  (Rigaku,2006)'
_computing_data_collection 'PROCESS-AUTO  (Rigaku,2006)'
_computing_data_reduction 'CrystalStructure (Rigaku,2007)'
_computing_molecular_graphics 'Ortep3 for windows (Farrugia,1997)'
_computing_publication_material 'WinGX (Farrugia, 1999)'
_computing_structure_refinement 'SHELXL-97 (Sheldrick, 2008)'
_computing_structure_solution 'SHELXS-97 (Sheldrick, 2008)'
_diffrn_ambient_temperature 296(1)
_diffrn_detector_area_resol_mean 10.00
_diffrn_measured_fraction_theta_full 0.984
_diffrn_measured_fraction_theta_max 0.984
_diffrn_measurement_device_type 'Rigaku RAXIS-RAPID'
_diffrn_measurement_method \w
_diffrn_radiation_monochromator graphite
_diffrn_radiation_source 'rolling anode'
_diffrn_radiation_type MoK\a
_diffrn_radiation_wavelength 0.71073
_diffrn_reflns_av_R_equivalents 0.0240
_diffrn_reflns_av_sigmaI/netI 0.0235
_diffrn_reflns_limit_h_max 7
_diffrn_reflns_limit_h_min -9
_diffrn_reflns_limit_k_max 17
_diffrn_reflns_limit_k_min -17
_diffrn_reflns_limit_l_max 16
_diffrn_reflns_limit_l_min -16
_diffrn_reflns_number 12321
_diffrn_reflns_theta_full 27.42
_diffrn_reflns_theta_max 27.42
_diffrn_reflns_theta_min 3.14
_exptl_absorpt_coefficient_mu 0.102
_exptl_absorpt_correction_T_max 0.9828
_exptl_absorpt_correction_T_min 0.9638
_exptl_absorpt_correction_type multi-scan
_exptl_absorpt_process_details 'Higashi, T. (1995)'
_exptl_crystal_colour yellow
_exptl_crystal_density_diffrn 1.420
_exptl_crystal_description chunk
_exptl_crystal_F_000 584
_exptl_crystal_size_max 0.36
_exptl_crystal_size_mid 0.28
_exptl_crystal_size_min 0.17
_refine_diff_density_max 0.239
_refine_diff_density_min -0.270
_refine_diff_density_rms 0.054
_refine_ls_extinction_coef 0.032(3)
_refine_ls_extinction_expression Fc^*^=kFc[1+0.001xFc^2^\l^3^/sin(2\q)]^-1/4^
_refine_ls_extinction_method SHELXL
_refine_ls_goodness_of_fit_ref 1.001
_refine_ls_hydrogen_treatment constr
_refine_ls_matrix_type full
_refine_ls_number_parameters 192
_refine_ls_number_reflns 2962
_refine_ls_number_restraints 0
_refine_ls_restrained_S_all 1.001
_refine_ls_R_factor_all 0.0744
_refine_ls_R_factor_gt 0.0375
_refine_ls_shift/su_max 0.000
_refine_ls_shift/su_mean 0.000
_refine_ls_structure_factor_coef Fsqd
_refine_ls_weighting_details 'calc w=1/[\s^2^(Fo^2^)+(0.0513P)^2^+0.6842P] where P=(Fo^2^+2Fc^2^)/3'
_refine_ls_weighting_scheme calc
_refine_ls_wR_factor_gt 0.0892
_refine_ls_wR_factor_ref 0.1333
_reflns_number_gt 1887
_reflns_number_total 2962
_reflns_threshold_expression >2sigma(I)
_cod_data_source_file jo400594j_si_002.cif
_cod_data_source_block ch114
_cod_original_cell_volume 1315.9(13)
_cod_database_code 4028333

loop_
_symmetry_equiv_pos_as_xyz
'x, y, z'
'-x+1/2, y+1/2, -z+1/2'
'-x, -y, -z'
'x-1/2, -y-1/2, z-1/2'

loop_
_atom_site_label
_atom_site_type_symbol
_atom_site_fract_x
_atom_site_fract_y
_atom_site_fract_z
_atom_site_U_iso_or_equiv
_atom_site_adp_type
_atom_site_occupancy
_atom_site_symmetry_multiplicity
_atom_site_calc_flag
_atom_site_refinement_flags
N1 N 0.1757(2) 0.15992(11) 0.95418(12) 0.0428(4) Uani 1 1 d .
N2 N 0.0829(2) 0.03744(12) 0.78144(13) 0.0488(4) Uani 1 1 d .
O1 O 0.4449(2) 0.28576(12) 0.86223(13) 0.0631(4) Uani 1 1 d .
O3 O -0.1020(2) 0.58647(10) 0.85061(12) 0.0590(4) Uani 1 1 d .
C1 C 0.0961(2) 0.19281(14) 0.86380(14) 0.0410(4) Uani 1 1 d .
C9 C 0.0536(2) 0.29679(14) 0.85575(14) 0.0418(4) Uani 1 1 d .
C3 C 0.1657(2) 0.00224(14) 0.87473(15) 0.0430(4) Uani 1 1 d .
C8 C 0.2088(2) 0.06350(14) 0.96111(14) 0.0411(4) Uani 1 1 d .
N3 N 0.3779(2) 0.34286(13) 0.91769(15) 0.0528(5) Uani 1 1 d .
C7 C 0.2896(3) 0.02338(15) 1.05639(15) 0.0501(5) Uani 1 1 d .
H7 H 0.3181 0.0628 1.1139 0.060 Uiso 1 1 calc R
C13 C -0.1750(3) 0.42432(15) 0.82392(16) 0.0490(5) Uani 1 1 d .
H13 H -0.2970 0.4429 0.8027 0.059 Uiso 1 1 calc R
C12 C -0.0417(3) 0.49361(14) 0.85559(14) 0.0452(5) Uani 1 1 d .
C2 C 0.0482(3) 0.13041(15) 0.77819(15) 0.0482(5) Uani 1 1 d .
H2 H -0.0108 0.1566 0.7167 0.058 Uiso 1 1 calc R
C10 C 0.1820(2) 0.36889(14) 0.88787(14) 0.0411(4) Uani 1 1 d .
C14 C -0.1280(3) 0.32827(15) 0.82365(15) 0.0473(5) Uani 1 1 d .
H14 H -0.2193 0.2831 0.8016 0.057 Uiso 1 1 calc R
O2 O 0.4644(2) 0.38043(14) 0.99420(16) 0.0840(6) Uani 1 1 d .
C11 C 0.1402(3) 0.46603(14) 0.88909(15) 0.0456(5) Uani 1 1 d .
H11 H 0.2309 0.5114 0.9116 0.055 Uiso 1 1 calc R
C4 C 0.2072(3) -0.09674(15) 0.88462(17) 0.0543(5) Uani 1 1 d .
H4 H 0.1808 -0.1373 0.8279 0.065 Uiso 1 1 calc R
C6 C 0.3260(3) -0.07253(16) 1.06431(17) 0.0562(5) Uani 1 1 d .
H6 H 0.3776 -0.0985 1.1275 0.067 Uiso 1 1 calc R
C5 C 0.2860(3) -0.13280(16) 0.97748(19) 0.0592(6) Uani 1 1 d .
H5 H 0.3137 -0.1981 0.9836 0.071 Uiso 1 1 calc R
C15 C 0.0286(3) 0.66069(16) 0.88198(19) 0.0644(6) Uani 1 1 d .
H15A H 0.0917 0.6470 0.9500 0.097 Uiso 1 1 calc R
H15B H -0.0345 0.7213 0.8823 0.097 Uiso 1 1 calc R
H15C H 0.1168 0.6639 0.8347 0.097 Uiso 1 1 calc R

loop_
_atom_site_aniso_label
_atom_site_aniso_U_11
_atom_site_aniso_U_22
_atom_site_aniso_U_33
_atom_site_aniso_U_23
_atom_site_aniso_U_13
_atom_site_aniso_U_12
N1 0.0414(8) 0.0448(9) 0.0418(8) 0.0003(7) 0.0051(7) -0.0011(7)
N2 0.0492(9) 0.0489(10) 0.0470(9) -0.0031(7) 0.0026(7) -0.0028(7)
O1 0.0446(8) 0.0648(10) 0.0823(11) 0.0045(8) 0.0177(8) 0.0081(7)
O3 0.0586(9) 0.0461(8) 0.0705(10) 0.0027(7) 0.0044(8) 0.0060(7)
C1 0.0346(9) 0.0464(10) 0.0423(10) 0.0005(8) 0.0061(8) -0.0026(7)
C9 0.0370(9) 0.0480(11) 0.0404(10) 0.0025(8) 0.0063(8) -0.0013(8)
C3 0.0364(9) 0.0470(11) 0.0453(10) 0.0012(8) 0.0053(8) -0.0052(8)
C8 0.0374(9) 0.0429(10) 0.0433(10) 0.0003(8) 0.0070(8) -0.0029(7)
N3 0.0376(9) 0.0572(11) 0.0622(11) 0.0062(9) 0.0030(8) -0.0032(8)
C7 0.0524(12) 0.0542(12) 0.0430(11) 0.0031(9) 0.0051(9) -0.0008(9)
C13 0.0398(10) 0.0524(12) 0.0530(12) 0.0072(9) 0.0015(9) 0.0034(8)
C12 0.0503(11) 0.0433(11) 0.0424(10) 0.0046(8) 0.0086(9) 0.0044(8)
C2 0.0454(11) 0.0546(12) 0.0428(10) 0.0015(9) 0.0012(9) -0.0013(9)
C10 0.0336(9) 0.0470(11) 0.0422(10) 0.0046(8) 0.0045(8) 0.0007(7)
C14 0.0369(10) 0.0523(12) 0.0509(11) 0.0054(9) 0.0011(9) -0.0034(8)
O2 0.0537(10) 0.0945(14) 0.0939(14) -0.0181(11) -0.0211(10) -0.0010(9)
C11 0.0415(10) 0.0488(11) 0.0461(11) -0.0003(8) 0.0054(8) -0.0052(8)
C4 0.0575(12) 0.0428(11) 0.0606(13) -0.0050(9) 0.0025(10) -0.0055(9)
C6 0.0545(12) 0.0578(13) 0.0545(12) 0.0141(10) 0.0028(10) 0.0008(10)
C5 0.0565(13) 0.0485(12) 0.0712(15) 0.0067(11) 0.0056(11) -0.0025(10)
C15 0.0765(16) 0.0486(13) 0.0689(15) -0.0018(11) 0.0137(13) -0.0005(11)

loop_
_atom_type_symbol
_atom_type_description
_atom_type_scat_dispersion_real
_atom_type_scat_dispersion_imag
_atom_type_scat_source
C C 0.0033 0.0016 'International Tables Vol C Tables 4.2.6.8 and 6.1.1.4'
H H 0.0000 0.0000 'International Tables Vol C Tables 4.2.6.8 and 6.1.1.4'
N N 0.0061 0.0033 'International Tables Vol C Tables 4.2.6.8 and 6.1.1.4'
O O 0.0106 0.0060 'International Tables Vol C Tables 4.2.6.8 and 6.1.1.4'

loop_
_geom_angle_atom_site_label_1
_geom_angle_atom_site_label_2
_geom_angle_atom_site_label_3
_geom_angle
C1 N1 C8 116.74(16)
C2 N2 C3 115.85(17)
C12 O3 C15 118.26(17)
N1 C1 C2 121.45(18)
N1 C1 C9 117.49(16)
C2 C1 C9 121.04(17)
C10 C9 C14 115.59(18)
C10 C9 C1 123.72(17)
C14 C9 C1 120.40(17)
N2 C3 C4 119.33(18)
N2 C3 C8 121.06(18)
C4 C3 C8 119.60(18)
N1 C8 C3 121.48(17)
N1 C8 C7 119.54(17)
C3 C8 C7 118.97(18)
O2 N3 O1 124.05(18)
O2 N3 C10 118.50(19)
O1 N3 C10 117.43(17)
C6 C7 C8 120.3(2)
C6 C7 H7 119.8
C8 C7 H7 119.8
C14 C13 C12 120.51(18)
C14 C13 H13 119.7
C12 C13 H13 119.7
O3 C12 C13 115.75(18)
O3 C12 C11 124.31(18)
C13 C12 C11 119.94(19)
N2 C2 C1 123.36(18)
N2 C2 H2 118.3
C1 C2 H2 118.3
C11 C10 C9 124.30(17)
C11 C10 N3 116.37(16)
C9 C10 N3 119.25(17)
C13 C14 C9 121.78(18)
C13 C14 H14 119.1
C9 C14 H14 119.1
C10 C11 C12 117.87(17)
C10 C11 H11 121.1
C12 C11 H11 121.1
C5 C4 C3 119.8(2)
C5 C4 H4 120.1
C3 C4 H4 120.1
C7 C6 C5 120.4(2)
C7 C6 H6 119.8
C5 C6 H6 119.8
C4 C5 C6 120.9(2)
C4 C5 H5 119.6
C6 C5 H5 119.6
O3 C15 H15A 109.5
O3 C15 H15B 109.5
H15A C15 H15B 109.5
O3 C15 H15C 109.5
H15A C15 H15C 109.5
H15B C15 H15C 109.5

loop_
_geom_bond_atom_site_label_1
_geom_bond_atom_site_label_2
_geom_bond_distance
N1 C1 1.321(2)
N1 C8 1.361(3)
N2 C2 1.315(3)
N2 C3 1.371(3)
O1 N3 1.227(2)
O3 C12 1.361(2)
O3 C15 1.423(3)
C1 C2 1.419(3)
C1 C9 1.477(3)
C9 C10 1.394(3)
C9 C14 1.401(3)
C3 C4 1.409(3)
C3 C8 1.413(3)
C8 C7 1.414(3)
N3 O2 1.220(2)
N3 C10 1.472(2)
C7 C6 1.359(3)
C7 H7 0.9300
C13 C14 1.377(3)
C13 C12 1.388(3)
C13 H13 0.9300
C12 C11 1.391(3)
C2 H2 0.9300
C10 C11 1.383(3)
C14 H14 0.9300
C11 H11 0.9300
C4 C5 1.362(3)
C4 H4 0.9300
C6 C5 1.408(3)
C6 H6 0.9300
C5 H5 0.9300
C15 H15A 0.9600
C15 H15B 0.9600
C15 H15C 0.9600

loop_
_geom_torsion_atom_site_label_1
_geom_torsion_atom_site_label_2
_geom_torsion_atom_site_label_3
_geom_torsion_atom_site_label_4
_geom_torsion
C8 N1 C1 C2 -0.2(3)
C8 N1 C1 C9 178.07(16)
N1 C1 C9 C10 50.9(3)
C2 C1 C9 C10 -130.8(2)
N1 C1 C9 C14 -122.73(19)
C2 C1 C9 C14 55.5(3)
C2 N2 C3 C4 179.88(19)
C2 N2 C3 C8 0.3(3)
C1 N1 C8 C3 2.1(3)
C1 N1 C8 C7 -178.48(17)
N2 C3 C8 N1 -2.2(3)
C4 C3 C8 N1 178.19(18)
N2 C3 C8 C7 178.30(17)
C4 C3 C8 C7 -1.3(3)
N1 C8 C7 C6 -179.10(19)
C3 C8 C7 C6 0.4(3)
C15 O3 C12 C13 -179.91(19)
C15 O3 C12 C11 -0.3(3)
C14 C13 C12 O3 178.54(18)
C14 C13 C12 C11 -1.1(3)
C3 N2 C2 C1 1.6(3)
N1 C1 C2 N2 -1.8(3)
C9 C1 C2 N2 -179.98(18)
C14 C9 C10 C11 -0.2(3)
C1 C9 C10 C11 -174.14(18)
C14 C9 C10 N3 -176.81(17)
C1 C9 C10 N3 9.3(3)
O2 N3 C10 C11 45.7(3)
O1 N3 C10 C11 -132.86(19)
O2 N3 C10 C9 -137.5(2)
O1 N3 C10 C9 44.0(3)
C12 C13 C14 C9 0.5(3)
C10 C9 C14 C13 0.1(3)
C1 C9 C14 C13 174.25(19)
C9 C10 C11 C12 -0.3(3)
N3 C10 C11 C12 176.33(17)
O3 C12 C11 C10 -178.63(18)
C13 C12 C11 C10 1.0(3)
N2 C3 C4 C5 -178.65(19)
C8 C3 C4 C5 0.9(3)
C8 C7 C6 C5 0.9(3)
C3 C4 C5 C6 0.3(3)
C7 C6 C5 C4 -1.2(3)
